data_1513141
loop_
_publ_author_name
'Zeng, Chen'
'Zheng, Changwu'
'Zhao, Jingyun'
'Zhao, Gang'

_publ_section_title
;
 Divergent Total Syntheses of (&#x2212;)-Lycopladine D, (+)-Fawcettidine,
 and (+)-Lycoposerramine Q
;
_journal_issue 22
_journal_name_full 'Organic Letters'
_journal_page_first 5846
_journal_paper_doi 10.1021/ol402906y
_journal_volume 15
_journal_year 2013
_chemical_absolute_configuration ad
_chemical_formula_sum 'C16 H23 N O3'
_chemical_formula_weight 277.35
_chemical_name_systematic
; 
 ? 
;
_space_group_IT_number 19
_symmetry_cell_setting orthorhombic
_symmetry_space_group_name_Hall 'P 2ac 2ab'
_symmetry_space_group_name_H-M 'P 21 21 21'
_atom_sites_solution_hydrogens geom
_atom_sites_solution_primary direct
_atom_sites_solution_secondary difmap
_audit_creation_method SHELXL-97
_cell_angle_alpha 90.00
_cell_angle_beta 90.00
_cell_angle_gamma 90.00
_cell_formula_units_Z 8
_cell_length_a 8.6643(6)
_cell_length_b 16.9926(12)
_cell_length_c 19.0390(14)
_cell_measurement_reflns_used 4691
_cell_measurement_temperature 293(2)
_cell_measurement_theta_max 45.000
_cell_measurement_theta_min 4.794
_cell_volume 2803.1(3)
_computing_cell_refinement 'Bruker SMART'
_computing_data_collection 'Bruker SMART'
_computing_data_reduction 'Bruker SHELXTL'
_computing_molecular_graphics 'Bruker SHELXTL'
_computing_publication_material 'Bruker SHELXTL'
_computing_structure_refinement 'SHELXL-97 (Sheldrick, 1997)'
_computing_structure_solution 'SHELXS-97 (Sheldrick, 1990)'
_diffrn_ambient_temperature 293(2)
_diffrn_measured_fraction_theta_full 1.000
_diffrn_measured_fraction_theta_max 1.000
_diffrn_measurement_device_type 'CCD area detector'
_diffrn_measurement_method 'phi and omega scans'
_diffrn_radiation_monochromator graphite
_diffrn_radiation_source 'fine-focus sealed tube'
_diffrn_radiation_type MoK\a
_diffrn_radiation_wavelength 0.71073
_diffrn_reflns_av_R_equivalents 0.0371
_diffrn_reflns_av_sigmaI/netI 0.0374
_diffrn_reflns_limit_h_max 10
_diffrn_reflns_limit_h_min -10
_diffrn_reflns_limit_k_max 15
_diffrn_reflns_limit_k_min -20
_diffrn_reflns_limit_l_max 23
_diffrn_reflns_limit_l_min -23
_diffrn_reflns_number 17104
_diffrn_reflns_theta_full 25.99
_diffrn_reflns_theta_max 25.99
_diffrn_reflns_theta_min 2.14
_exptl_absorpt_coefficient_mu 0.090
_exptl_absorpt_correction_T_max 1.00000
_exptl_absorpt_correction_T_min 0.28468
_exptl_absorpt_correction_type empirical
_exptl_absorpt_process_details sadabs
_exptl_crystal_colour colorless
_exptl_crystal_density_diffrn 1.314
_exptl_crystal_density_method 'not measured'
_exptl_crystal_description prismatic
_exptl_crystal_F_000 1200
_exptl_crystal_size_max 0.212
_exptl_crystal_size_mid 0.147
_exptl_crystal_size_min 0.111
_refine_diff_density_max 0.142
_refine_diff_density_min -0.147
_refine_diff_density_rms 0.032
_refine_ls_abs_structure_details 'Flack H D (1983), Acta Cryst. A39, 876-881'
_refine_ls_abs_structure_Flack 0.7(10)
_refine_ls_extinction_method none
_refine_ls_goodness_of_fit_ref 1.028
_refine_ls_hydrogen_treatment mixed
_refine_ls_matrix_type full
_refine_ls_number_parameters 366
_refine_ls_number_reflns 5508
_refine_ls_number_restraints 0
_refine_ls_restrained_S_all 1.028
_refine_ls_R_factor_all 0.0540
_refine_ls_R_factor_gt 0.0419
_refine_ls_shift/su_max 0.001
_refine_ls_shift/su_mean 0.000
_refine_ls_structure_factor_coef Fsqd
_refine_ls_weighting_details 'calc w=1/[\s^2^(Fo^2^)+(0.0530P)^2^+0.1594P] where P=(Fo^2^+2Fc^2^)/3'
_refine_ls_weighting_scheme calc
_refine_ls_wR_factor_gt 0.0954
_refine_ls_wR_factor_ref 0.1012
_reflns_number_gt 4529
_reflns_number_total 5508
_reflns_threshold_expression >2sigma(I)
_cod_data_source_file ol402906y_si_002.cif
_cod_data_source_block cd213210
_cod_depositor_comments
;
The following automatic conversions were performed:

'_symmetry_cell_setting' value 'Orthorhombic' changed to
'orthorhombic' according to
/home/saulius/struct/CIF-dictionaries/cif_core.dic dictionary named
'cif_core.dic' version 2.4.2 from 2011-04-26.

Automatic conversion script
Id: cif_fix_values 1891 2012-01-12 08:04:46Z andrius 
;
_cod_original_sg_symbol_H-M P2(1)2(1)2(1)
_cod_database_code 1513141

loop_
_symmetry_equiv_pos_as_xyz
'x, y, z'
'-x+1/2, -y, z+1/2'
'-x, y+1/2, -z+1/2'
'x+1/2, -y+1/2, -z'

loop_
_atom_site_label
_atom_site_type_symbol
_atom_site_fract_x
_atom_site_fract_y
_atom_site_fract_z
_atom_site_U_iso_or_equiv
_atom_site_adp_type
_atom_site_occupancy
_atom_site_symmetry_multiplicity
_atom_site_calc_flag
_atom_site_refinement_flags
N1 N 0.48596(18) 0.20511(8) 0.72070(8) 0.0405(4) Uani 1 1 d .
N1' N 0.3039(2) -0.00034(10) 1.06197(9) 0.0599(5) Uani 1 1 d .
O1 O 0.0308(2) 0.22498(10) 0.83281(9) 0.0812(5) Uani 1 1 d .
O2 O 0.25772(16) 0.23649(7) 0.77956(6) 0.0428(3) Uani 1 1 d .
O3 O 0.1877(2) 0.48474(8) 0.71136(9) 0.0683(5) Uani 1 1 d .
H3 H 0.2536 0.5165 0.6990 0.102 Uiso 1 1 calc R
O1' O 0.8067(3) -0.06134(12) 1.03743(11) 0.1010(7) Uani 1 1 d .
O2' O 0.5579(2) -0.03080(8) 1.03020(7) 0.0591(4) Uani 1 1 d .
O3' O 0.5760(2) 0.09366(8) 0.81998(7) 0.0583(4) Uani 1 1 d .
C1 C 0.1108(3) 0.20917(12) 0.78394(12) 0.0543(5) Uani 1 1 d .
C2 C 0.0763(3) 0.16246(13) 0.71915(12) 0.0592(6) Uani 1 1 d .
H2 H 0.0114 0.1166 0.7293 0.071 Uiso 1 1 calc R
C3 C 0.2373(2) 0.13870(11) 0.69592(11) 0.0484(5) Uani 1 1 d .
H3A H 0.2405 0.1249 0.6465 0.058 Uiso 1 1 calc R
H3B H 0.2777 0.0955 0.7237 0.058 Uiso 1 1 calc R
C4 C 0.3221(2) 0.21567(10) 0.71080(8) 0.0372(4) Uani 1 1 d .
C5 C 0.2824(2) 0.27993(11) 0.65770(9) 0.0417(4) Uani 1 1 d .
C6 C 0.3598(3) 0.25729(13) 0.58759(10) 0.0583(6) Uani 1 1 d .
H6A H 0.2970 0.2171 0.5653 0.070 Uiso 1 1 calc R
H6B H 0.3582 0.3031 0.5572 0.070 Uiso 1 1 calc R
C7 C 0.5239(3) 0.22730(14) 0.59097(11) 0.0632(6) Uani 1 1 d .
H7A H 0.5938 0.2719 0.5919 0.076 Uiso 1 1 calc R
H7B H 0.5457 0.1973 0.5488 0.076 Uiso 1 1 calc R
C8 C 0.5550(3) 0.17557(12) 0.65491(11) 0.0530(5) Uani 1 1 d .
H8A H 0.5152 0.1232 0.6457 0.064 Uiso 1 1 calc R
H8B H 0.6657 0.1711 0.6613 0.064 Uiso 1 1 calc R
C9 C 0.5705(2) 0.27149(11) 0.75330(11) 0.0489(5) Uani 1 1 d .
H9A H 0.6640 0.2499 0.7736 0.059 Uiso 1 1 calc R
H9B H 0.5079 0.2902 0.7921 0.059 Uiso 1 1 calc R
C10 C 0.6181(2) 0.34397(12) 0.71051(12) 0.0560(5) Uani 1 1 d .
H10A H 0.6916 0.3271 0.6752 0.067 Uiso 1 1 calc R
H10B H 0.6719 0.3798 0.7418 0.067 Uiso 1 1 calc R
C11 C 0.4897(2) 0.39068(11) 0.67318(11) 0.0517(5) Uani 1 1 d .
H11A H 0.4970 0.4454 0.6872 0.062 Uiso 1 1 calc R
H11B H 0.5072 0.3882 0.6229 0.062 Uiso 1 1 calc R
C12 C 0.3286(2) 0.36171(10) 0.68844(10) 0.0413(4) Uani 1 1 d .
H12 H 0.3231 0.3558 0.7396 0.050 Uiso 1 1 calc R
C13 C 0.1974(3) 0.41653(12) 0.66892(11) 0.0548(5) Uani 1 1 d .
H13 H 0.2050 0.4313 0.6193 0.066 Uiso 1 1 calc R
C14 C 0.0581(3) 0.36482(13) 0.68049(13) 0.0640(6) Uani 1 1 d .
H14A H -0.0332 0.3874 0.6589 0.077 Uiso 1 1 calc R
H14B H 0.0389 0.3569 0.7302 0.077 Uiso 1 1 calc R
C15 C 0.1038(3) 0.28771(13) 0.64466(12) 0.0593(6) Uani 1 1 d .
H15 H 0.0905 0.2961 0.5941 0.071 Uiso 1 1 calc R
C16 C 0.0047(3) 0.21546(15) 0.66382(15) 0.0748(7) Uani 1 1 d .
H16A H -0.0948 0.2335 0.6807 0.090 Uiso 1 1 calc R
H16B H -0.0132 0.1848 0.6216 0.090 Uiso 1 1 calc R
C1' C 0.7011(3) -0.02069(15) 1.05628(13) 0.0732(7) Uani 1 1 d .
C2' C 0.7000(3) 0.04741(17) 1.10625(12) 0.0739(7) Uani 1 1 d .
H2' H 0.7677 0.0382 1.1466 0.089 Uiso 1 1 calc R
C3' C 0.5320(3) 0.05020(16) 1.12758(10) 0.0661(6) Uani 1 1 d .
H3'1 H 0.5026 0.1017 1.1450 0.079 Uiso 1 1 calc R
H3'2 H 0.5075 0.0105 1.1625 0.079 Uiso 1 1 calc R
C4' C 0.4575(3) 0.03219(11) 1.05709(10) 0.0485(5) Uani 1 1 d .
C5' C 0.4684(2) 0.10327(10) 1.00798(9) 0.0375(4) Uani 1 1 d .
C6' C 0.3533(2) 0.16552(11) 1.03526(11) 0.0498(5) Uani 1 1 d .
H6'1 H 0.4001 0.1920 1.0750 0.060 Uiso 1 1 calc R
H6'2 H 0.3389 0.2046 0.9987 0.060 Uiso 1 1 calc R
C7' C 0.1940(3) 0.13605(14) 1.05782(13) 0.0634(6) Uani 1 1 d .
H7'1 H 0.1480 0.1742 1.0894 0.076 Uiso 1 1 calc R
H7'2 H 0.1283 0.1319 1.0167 0.076 Uiso 1 1 calc R
C8' C 0.2007(3) 0.05612(15) 1.09447(13) 0.0697(7) Uani 1 1 d .
H8'1 H 0.2330 0.0641 1.1427 0.084 Uiso 1 1 calc R
H8'2 H 0.0976 0.0339 1.0954 0.084 Uiso 1 1 calc R
C9' C 0.2418(3) -0.03801(13) 0.99831(13) 0.0724(7) Uani 1 1 d .
H9'1 H 0.1619 -0.0742 1.0135 0.087 Uiso 1 1 calc R
H9'2 H 0.3242 -0.0697 0.9786 0.087 Uiso 1 1 calc R
C10' C 0.1743(3) 0.01023(17) 0.93820(13) 0.0792(8) Uani 1 1 d .
H10C H 0.0807 0.0352 0.9552 0.095 Uiso 1 1 calc R
H10D H 0.1443 -0.0260 0.9013 0.095 Uiso 1 1 calc R
C11' C 0.2763(3) 0.07448(14) 0.90502(11) 0.0591(6) Uani 1 1 d .
H11C H 0.2774 0.0669 0.8545 0.071 Uiso 1 1 calc R
H11D H 0.2295 0.1253 0.9142 0.071 Uiso 1 1 calc R
C12' C 0.4404(2) 0.07629(10) 0.93090(9) 0.0404(4) Uani 1 1 d .
H12' H 0.4781 0.0220 0.9281 0.048 Uiso 1 1 calc R
C13' C 0.5519(3) 0.12540(11) 0.88830(9) 0.0462(5) Uani 1 1 d .
H13' H 0.5125 0.1793 0.8843 0.055 Uiso 1 1 calc R
C14' C 0.6955(3) 0.12517(12) 0.93268(10) 0.0520(5) Uani 1 1 d .
H14C H 0.7670 0.1658 0.9178 0.062 Uiso 1 1 calc R
H14D H 0.7470 0.0745 0.9309 0.062 Uiso 1 1 calc R
C15' C 0.6326(2) 0.14189(11) 1.00592(10) 0.0465(5) Uani 1 1 d .
H15' H 0.6155 0.1989 1.0079 0.056 Uiso 1 1 calc R
C16' C 0.7423(3) 0.12245(15) 1.06757(12) 0.0690(7) Uani 1 1 d .
H16C H 0.8466 0.1175 1.0496 0.083 Uiso 1 1 calc R
H16D H 0.7412 0.1659 1.1006 0.083 Uiso 1 1 calc R
H3' H 0.540(3) 0.1223(14) 0.7887(12) 0.059(7) Uiso 1 1 d .

loop_
_atom_site_aniso_label
_atom_site_aniso_U_11
_atom_site_aniso_U_22
_atom_site_aniso_U_33
_atom_site_aniso_U_23
_atom_site_aniso_U_13
_atom_site_aniso_U_12
N1 0.0450(9) 0.0358(8) 0.0406(8) 0.0025(6) 0.0008(7) 0.0024(7)
N1' 0.0756(14) 0.0519(10) 0.0522(10) 0.0060(8) 0.0134(10) -0.0123(10)
O1 0.0820(12) 0.0658(10) 0.0959(12) -0.0082(9) 0.0510(10) -0.0054(9)
O2 0.0558(8) 0.0360(6) 0.0366(6) -0.0012(5) 0.0096(6) -0.0031(6)
O3 0.0809(12) 0.0404(7) 0.0836(11) 0.0080(7) 0.0330(9) 0.0136(8)
O1' 0.1080(17) 0.0982(14) 0.0969(14) 0.0142(11) -0.0068(12) 0.0648(14)
O2' 0.0841(12) 0.0405(8) 0.0528(8) 0.0101(6) -0.0012(8) 0.0182(8)
O3' 0.0901(12) 0.0452(8) 0.0396(7) 0.0085(6) 0.0098(8) 0.0189(8)
C1 0.0526(13) 0.0393(10) 0.0710(14) 0.0017(10) 0.0194(11) -0.0036(10)
C2 0.0483(13) 0.0459(12) 0.0835(15) -0.0085(11) 0.0055(12) -0.0101(10)
C3 0.0576(13) 0.0388(10) 0.0490(10) -0.0080(8) 0.0006(9) -0.0026(10)
C4 0.0437(11) 0.0356(9) 0.0323(9) -0.0015(7) 0.0026(8) 0.0006(8)
C5 0.0459(11) 0.0417(10) 0.0375(9) 0.0002(8) -0.0004(8) 0.0023(9)
C6 0.0861(17) 0.0547(12) 0.0341(10) 0.0015(9) 0.0017(10) 0.0076(12)
C7 0.0832(17) 0.0595(13) 0.0469(11) -0.0016(10) 0.0244(11) 0.0099(13)
C8 0.0536(13) 0.0482(11) 0.0573(12) -0.0013(9) 0.0134(10) 0.0089(10)
C9 0.0458(11) 0.0447(10) 0.0562(11) 0.0047(9) -0.0094(10) -0.0008(9)
C10 0.0483(13) 0.0447(11) 0.0751(14) 0.0032(10) 0.0008(11) -0.0066(10)
C11 0.0574(13) 0.0373(10) 0.0603(12) 0.0073(9) 0.0081(10) -0.0013(9)
C12 0.0481(11) 0.0366(9) 0.0394(9) 0.0052(8) 0.0043(8) 0.0046(9)
C13 0.0621(14) 0.0460(11) 0.0562(12) 0.0130(9) 0.0103(11) 0.0108(10)
C14 0.0476(13) 0.0580(13) 0.0866(16) 0.0159(12) -0.0027(12) 0.0143(11)
C15 0.0538(13) 0.0628(14) 0.0612(13) 0.0028(11) -0.0169(11) 0.0071(12)
C16 0.0490(14) 0.0705(16) 0.105(2) -0.0103(15) -0.0183(13) -0.0059(12)
C1' 0.093(2) 0.0711(15) 0.0553(13) 0.0199(12) -0.0072(14) 0.0359(15)
C2' 0.0725(18) 0.1007(19) 0.0484(12) 0.0045(13) -0.0188(12) 0.0247(15)
C3' 0.0855(18) 0.0753(15) 0.0375(10) 0.0066(10) -0.0049(11) 0.0108(14)
C4' 0.0647(14) 0.0435(10) 0.0374(9) 0.0015(8) 0.0024(9) 0.0078(10)
C5' 0.0439(11) 0.0299(8) 0.0388(9) -0.0015(7) -0.0024(8) 0.0020(8)
C6' 0.0542(13) 0.0403(10) 0.0548(11) -0.0082(9) 0.0011(9) 0.0047(9)
C7' 0.0549(13) 0.0662(14) 0.0691(14) -0.0091(12) 0.0111(12) 0.0067(12)
C8' 0.0689(16) 0.0821(16) 0.0581(13) -0.0021(13) 0.0194(12) -0.0138(14)
C9' 0.0845(18) 0.0560(14) 0.0767(15) -0.0037(12) 0.0116(14) -0.0316(13)
C10' 0.0799(18) 0.0902(18) 0.0676(15) -0.0149(14) -0.0068(14) -0.0350(16)
C11' 0.0627(15) 0.0698(14) 0.0447(10) 0.0003(10) -0.0102(10) -0.0071(12)
C12' 0.0551(12) 0.0304(8) 0.0355(9) 0.0008(7) -0.0013(8) 0.0010(8)
C13' 0.0653(14) 0.0307(9) 0.0426(10) 0.0053(8) 0.0051(9) 0.0071(9)
C14' 0.0517(12) 0.0426(10) 0.0617(12) 0.0005(9) 0.0110(11) -0.0006(10)
C15' 0.0461(11) 0.0373(10) 0.0561(11) -0.0088(9) -0.0016(9) 0.0012(8)
C16' 0.0525(14) 0.0877(18) 0.0669(14) -0.0182(14) -0.0157(12) 0.0058(13)

loop_
_atom_type_symbol
_atom_type_description
_atom_type_scat_dispersion_real
_atom_type_scat_dispersion_imag
_atom_type_scat_source
C C 0.0033 0.0016 'International Tables Vol C Tables 4.2.6.8 and 6.1.1.4'
H H 0.0000 0.0000 'International Tables Vol C Tables 4.2.6.8 and 6.1.1.4'
N N 0.0061 0.0033 'International Tables Vol C Tables 4.2.6.8 and 6.1.1.4'
O O 0.0106 0.0060 'International Tables Vol C Tables 4.2.6.8 and 6.1.1.4'

loop_
_geom_angle_atom_site_label_1
_geom_angle_atom_site_label_2
_geom_angle_atom_site_label_3
_geom_angle
C4 N1 C8 109.29(15)
C4 N1 C9 116.53(15)
C8 N1 C9 114.45(16)
C4' N1' C8' 110.02(17)
C4' N1' C9' 116.75(18)
C8' N1' C9' 114.4(2)
C1 O2 C4 109.21(15)
C13 O3 H3 109.5
C1' O2' C4' 108.87(18)
C13' O3' H3' 112.3(16)
O1 C1 O2 121.1(2)
O1 C1 C2 130.3(2)
O2 C1 C2 108.53(17)
C1 C2 C3 101.41(18)
C1 C2 C16 109.80(19)
C3 C2 C16 109.3(2)
C1 C2 H2 111.9
C3 C2 H2 111.9
C16 C2 H2 111.9
C2 C3 C4 99.21(15)
C2 C3 H3A 111.9
C4 C3 H3A 111.9
C2 C3 H3B 111.9
C4 C3 H3B 111.9
H3A C3 H3B 109.6
N1 C4 O2 106.72(13)
N1 C4 C3 113.02(15)
O2 C4 C3 100.92(14)
N1 C4 C5 113.38(15)
O2 C4 C5 109.44(14)
C3 C4 C5 112.41(15)
C4 C5 C6 107.25(15)
C4 C5 C12 109.31(14)
C6 C5 C12 115.80(16)
C4 C5 C15 112.72(16)
C6 C5 C15 108.19(17)
C12 C5 C15 103.69(16)
C7 C6 C5 117.14(17)
C7 C6 H6A 108.0
C5 C6 H6A 108.0
C7 C6 H6B 108.0
C5 C6 H6B 108.0
H6A C6 H6B 107.3
C6 C7 C8 113.23(18)
C6 C7 H7A 108.9
C8 C7 H7A 108.9
C6 C7 H7B 108.9
C8 C7 H7B 108.9
H7A C7 H7B 107.7
N1 C8 C7 114.17(16)
N1 C8 H8A 108.7
C7 C8 H8A 108.7
N1 C8 H8B 108.7
C7 C8 H8B 108.7
H8A C8 H8B 107.6
N1 C9 C10 121.47(16)
N1 C9 H9A 107.0
C10 C9 H9A 107.0
N1 C9 H9B 107.0
C10 C9 H9B 107.0
H9A C9 H9B 106.7
C9 C10 C11 117.71(17)
C9 C10 H10A 107.9
C11 C10 H10A 107.9
C9 C10 H10B 107.9
C11 C10 H10B 107.9
H10A C10 H10B 107.2
C12 C11 C10 114.29(16)
C12 C11 H11A 108.7
C10 C11 H11A 108.7
C12 C11 H11B 108.7
C10 C11 H11B 108.7
H11A C11 H11B 107.6
C11 C12 C13 116.50(16)
C11 C12 C5 117.12(16)
C13 C12 C5 105.26(16)
C11 C12 H12 105.6
C13 C12 H12 105.6
C5 C12 H12 105.6
O3 C13 C14 110.24(18)
O3 C13 C12 114.08(18)
C14 C13 C12 101.89(16)
O3 C13 H13 110.1
C14 C13 H13 110.1
C12 C13 H13 110.1
C13 C14 C15 103.11(18)
C13 C14 H14A 111.1
C15 C14 H14A 111.1
C13 C14 H14B 111.1
C15 C14 H14B 111.1
H14A C14 H14B 109.1
C14 C15 C16 115.6(2)
C14 C15 C5 104.85(18)
C16 C15 C5 116.32(18)
C14 C15 H15 106.4
C16 C15 H15 106.4
C5 C15 H15 106.4
C2 C16 C15 114.14(19)
C2 C16 H16A 108.7
C15 C16 H16A 108.7
C2 C16 H16B 108.7
C15 C16 H16B 108.7
H16A C16 H16B 107.6
O1' C1' O2' 121.2(3)
O1' C1' C2' 129.7(3)
O2' C1' C2' 109.1(2)
C1' C2' C3' 101.6(2)
C1' C2' C16' 109.84(19)
C3' C2' C16' 109.7(2)
C1' C2' H2' 111.8
C3' C2' H2' 111.8
C16' C2' H2' 111.8
C2' C3' C4' 99.50(17)
C2' C3' H3'1 111.9
C4' C3' H3'1 111.9
C2' C3' H3'2 111.9
C4' C3' H3'2 111.9
H3'1 C3' H3'2 109.6
N1' C4' O2' 106.78(16)
N1' C4' C3' 114.29(17)
O2' C4' C3' 101.70(17)
N1' C4' C5' 113.46(16)
O2' C4' C5' 108.99(14)
C3' C4' C5' 110.76(17)
C4' C5' C6' 107.19(14)
C4' C5' C12' 109.52(14)
C6' C5' C12' 114.74(15)
C4' C5' C15' 113.67(15)
C6' C5' C15' 107.94(14)
C12' C5' C15' 103.94(14)
C7' C6' C5' 116.93(16)
C7' C6' H6'1 108.1
C5' C6' H6'1 108.1
C7' C6' H6'2 108.1
C5' C6' H6'2 108.1
H6'1 C6' H6'2 107.3
C8' C7' C6' 112.66(19)
C8' C7' H7'1 109.1
C6' C7' H7'1 109.1
C8' C7' H7'2 109.1
C6' C7' H7'2 109.1
H7'1 C7' H7'2 107.8
N1' C8' C7' 114.62(18)
N1' C8' H8'1 108.6
C7' C8' H8'1 108.6
N1' C8' H8'2 108.6
C7' C8' H8'2 108.6
H8'1 C8' H8'2 107.6
N1' C9' C10' 121.63(19)
N1' C9' H9'1 106.9
C10' C9' H9'1 106.9
N1' C9' H9'2 106.9
C10' C9' H9'2 106.9
H9'1 C9' H9'2 106.7
C9' C10' C11' 118.0(2)
C9' C10' H10C 107.8
C11' C10' H10C 107.8
C9' C10' H10D 107.8
C11' C10' H10D 107.8
H10C C10' H10D 107.2
C12' C11' C10' 114.99(19)
C12' C11' H11C 108.5
C10' C11' H11C 108.5
C12' C11' H11D 108.5
C10' C11' H11D 108.5
H11C C11' H11D 107.5
C11' C12' C13' 116.05(16)
C11' C12' C5' 117.49(16)
C13' C12' C5' 104.12(15)
C11' C12' H12' 106.1
C13' C12' H12' 106.1
C5' C12' H12' 106.1
O3' C13' C14' 113.03(17)
O3' C13' C12' 112.00(16)
C14' C13' C12' 103.04(15)
O3' C13' H13' 109.5
C14' C13' H13' 109.5
C12' C13' H13' 109.5
C13' C14' C15' 102.58(16)
C13' C14' H14C 111.3
C15' C14' H14C 111.3
C13' C14' H14D 111.3
C15' C14' H14D 111.3
H14C C14' H14D 109.2
C14' C15' C16' 115.79(18)
C14' C15' C5' 105.63(15)
C16' C15' C5' 116.72(17)
C14' C15' H15' 105.9
C16' C15' H15' 105.9
C5' C15' H15' 105.9
C2' C16' C15' 113.54(19)
C2' C16' H16C 108.9
C15' C16' H16C 108.9
C2' C16' H16D 108.9
C15' C16' H16D 108.9
H16C C16' H16D 107.7

loop_
_geom_bond_atom_site_label_1
_geom_bond_atom_site_label_2
_geom_bond_distance
N1 C4 1.443(2)
N1 C8 1.476(2)
N1 C9 1.481(2)
N1' C4' 1.444(3)
N1' C8' 1.450(3)
N1' C9' 1.473(3)
O1 C1 1.191(2)
O2 C1 1.357(3)
O2 C4 1.466(2)
O3 C13 1.415(3)
O3 H3 0.8200
O1' C1' 1.201(3)
O2' C1' 1.348(3)
O2' C4' 1.471(2)
O3' C13' 1.423(2)
O3' H3' 0.83(2)
C1 C2 1.497(3)
C2 C3 1.518(3)
C2 C16 1.518(3)
C2 H2 0.9800
C3 C4 1.527(3)
C3 H3A 0.9700
C3 H3B 0.9700
C4 C5 1.527(2)
C5 C6 1.543(3)
C5 C12 1.560(3)
C5 C15 1.573(3)
C6 C7 1.512(3)
C6 H6A 0.9700
C6 H6B 0.9700
C7 C8 1.526(3)
C7 H7A 0.9700
C7 H7B 0.9700
C8 H8A 0.9700
C8 H8B 0.9700
C9 C10 1.533(3)
C9 H9A 0.9700
C9 H9B 0.9700
C10 C11 1.540(3)
C10 H10A 0.9700
C10 H10B 0.9700
C11 C12 1.509(3)
C11 H11A 0.9700
C11 H11B 0.9700
C12 C13 1.516(3)
C12 H12 0.9800
C13 C14 1.509(3)
C13 H13 0.9800
C14 C15 1.529(3)
C14 H14A 0.9700
C14 H14B 0.9700
C15 C16 1.542(3)
C15 H15 0.9800
C16 H16A 0.9700
C16 H16B 0.9700
C1' C2' 1.498(4)
C2' C3' 1.512(4)
C2' C16' 1.517(4)
C2' H2' 0.9800
C3' C4' 1.520(3)
C3' H3'1 0.9700
C3' H3'2 0.9700
C4' C5' 1.530(2)
C5' C6' 1.544(3)
C5' C12' 1.556(2)
C5' C15' 1.568(3)
C6' C7' 1.529(3)
C6' H6'1 0.9700
C6' H6'2 0.9700
C7' C8' 1.528(3)
C7' H7'1 0.9700
C7' H7'2 0.9700
C8' H8'1 0.9700
C8' H8'2 0.9700
C9' C10' 1.524(4)
C9' H9'1 0.9700
C9' H9'2 0.9700
C10' C11' 1.540(3)
C10' H10C 0.9700
C10' H10D 0.9700
C11' C12' 1.505(3)
C11' H11C 0.9700
C11' H11D 0.9700
C12' C13' 1.512(3)
C12' H12' 0.9800
C13' C14' 1.504(3)
C13' H13' 0.9800
C14' C15' 1.524(3)
C14' H14C 0.9700
C14' H14D 0.9700
C15' C16' 1.546(3)
C15' H15' 0.9800
C16' H16C 0.9700
C16' H16D 0.9700

loop_
_geom_hbond_atom_site_label_D
_geom_hbond_atom_site_label_H
_geom_hbond_atom_site_label_A
_geom_hbond_distance_DH
_geom_hbond_distance_HA
_geom_hbond_distance_DA
_geom_hbond_angle_DHA
_geom_hbond_site_symmetry_A
O3' H3' N1 0.83(2) 1.97(2) 2.787(2) 169(2) .
O3 H3 O3' 0.82 2.01 2.824(2) 173.5 3_656

loop_
_geom_torsion_atom_site_label_1
_geom_torsion_atom_site_label_2
_geom_torsion_atom_site_label_3
_geom_torsion_atom_site_label_4
_geom_torsion
C4 O2 C1 O1 -173.5(2)
C4 O2 C1 C2 4.7(2)
O1 C1 C2 C3 -158.3(2)
O2 C1 C2 C3 23.6(2)
O1 C1 C2 C16 86.1(3)
O2 C1 C2 C16 -91.9(2)
C1 C2 C3 C4 -40.57(18)
C16 C2 C3 C4 75.34(19)
C8 N1 C4 O2 173.88(14)
C9 N1 C4 O2 -54.46(18)
C8 N1 C4 C3 63.85(18)
C9 N1 C4 C3 -164.49(15)
C8 N1 C4 C5 -65.57(18)
C9 N1 C4 C5 66.10(19)
C1 O2 C4 N1 -149.23(15)
C1 O2 C4 C3 -30.96(18)
C1 O2 C4 C5 87.72(18)
C2 C3 C4 N1 156.99(15)
C2 C3 C4 O2 43.40(17)
C2 C3 C4 C5 -73.10(19)
N1 C4 C5 C6 58.1(2)
O2 C4 C5 C6 177.09(16)
C3 C4 C5 C6 -71.6(2)
N1 C4 C5 C12 -68.19(19)
O2 C4 C5 C12 50.81(19)
C3 C4 C5 C12 162.08(15)
N1 C4 C5 C15 177.06(15)
O2 C4 C5 C15 -63.9(2)
C3 C4 C5 C15 47.3(2)
C4 C5 C6 C7 -43.5(2)
C12 C5 C6 C7 78.8(2)
C15 C5 C6 C7 -165.4(2)
C5 C6 C7 C8 37.4(3)
C4 N1 C8 C7 55.7(2)
C9 N1 C8 C7 -77.0(2)
C6 C7 C8 N1 -42.2(3)
C4 N1 C9 C10 -79.6(2)
C8 N1 C9 C10 49.6(2)
N1 C9 C10 C11 57.9(3)
C9 C10 C11 C12 4.4(3)
C10 C11 C12 C13 164.95(18)
C10 C11 C12 C5 -69.2(2)
C4 C5 C12 C11 90.10(19)
C6 C5 C12 C11 -31.1(2)
C15 C5 C12 C11 -149.46(17)
C4 C5 C12 C13 -138.65(15)
C6 C5 C12 C13 100.13(19)
C15 C5 C12 C13 -18.22(19)
C11 C12 C13 O3 -69.6(2)
C5 C12 C13 O3 158.76(16)
C11 C12 C13 C14 171.59(19)
C5 C12 C13 C14 39.99(19)
O3 C13 C14 C15 -167.80(17)
C12 C13 C14 C15 -46.3(2)
C13 C14 C15 C16 164.31(19)
C13 C14 C15 C5 34.8(2)
C4 C5 C15 C14 108.07(19)
C6 C5 C15 C14 -133.51(18)
C12 C5 C15 C14 -10.0(2)
C4 C5 C15 C16 -21.0(3)
C6 C5 C15 C16 97.4(2)
C12 C5 C15 C16 -139.1(2)
C1 C2 C16 C15 56.3(3)
C3 C2 C16 C15 -54.2(3)
C14 C15 C16 C2 -98.9(2)
C5 C15 C16 C2 24.8(3)
C4' O2' C1' O1' -174.1(2)
C4' O2' C1' C2' 3.8(2)
O1' C1' C2' C3' -158.9(3)
O2' C1' C2' C3' 23.5(2)
O1' C1' C2' C16' 85.0(3)
O2' C1' C2' C16' -92.6(2)
C1' C2' C3' C4' -39.4(2)
C16' C2' C3' C4' 76.8(2)
C8' N1' C4' O2' 174.60(16)
C9' N1' C4' O2' -52.8(2)
C8' N1' C4' C3' 63.0(2)
C9' N1' C4' C3' -164.4(2)
C8' N1' C4' C5' -65.3(2)
C9' N1' C4' C5' 67.3(2)
C1' O2' C4' N1' -149.48(17)
C1' O2' C4' C3' -29.4(2)
C1' O2' C4' C5' 87.60(19)
C2' C3' C4' N1' 156.54(19)
C2' C3' C4' O2' 41.9(2)
C2' C3' C4' C5' -73.8(2)
N1' C4' C5' C6' 57.4(2)
O2' C4' C5' C6' 176.20(16)
C3' C4' C5' C6' -72.7(2)
N1' C4' C5' C12' -67.7(2)
O2' C4' C5' C12' 51.1(2)
C3' C4' C5' C12' 162.23(18)
N1' C4' C5' C15' 176.56(15)
O2' C4' C5' C15' -64.6(2)
C3' C4' C5' C15' 46.5(2)
C4' C5' C6' C7' -43.3(2)
C12' C5' C6' C7' 78.5(2)
C15' C5' C6' C7' -166.16(18)
C5' C6' C7' C8' 37.3(3)
C4' N1' C8' C7' 56.0(3)
C9' N1' C8' C7' -77.7(3)
C6' C7' C8' N1' -42.4(3)
C4' N1' C9' C10' -79.7(3)
C8' N1' C9' C10' 50.9(3)
N1' C9' C10' C11' 55.5(4)
C9' C10' C11' C12' 6.6(3)
C10' C11' C12' C13' 166.58(18)
C10' C11' C12' C5' -69.3(2)
C4' C5' C12' C11' 88.0(2)
C6' C5' C12' C11' -32.5(2)
C15' C5' C12' C11' -150.15(16)
C4' C5' C12' C13' -142.07(16)
C6' C5' C12' C13' 97.36(18)
C15' C5' C12' C13' -20.27(17)
C11' C12' C13' O3' -66.4(2)
C5' C12' C13' O3' 162.81(15)
C11' C12' C13' C14' 171.78(17)
C5' C12' C13' C14' 41.04(18)
O3' C13' C14' C15' -166.67(15)
C12' C13' C14' C15' -45.59(18)
C13' C14' C15' C16' 163.12(18)
C13' C14' C15' C5' 32.30(18)
C4' C5' C15' C14' 111.67(17)
C6' C5' C15' C14' -129.57(16)
C12' C5' C15' C14' -7.33(18)
C4' C5' C15' C16' -18.6(2)
C6' C5' C15' C16' 100.14(19)
C12' C5' C15' C16' -137.61(17)
C1' C2' C16' C15' 58.6(3)
C3' C2' C16' C15' -52.2(3)
C14' C15' C16' C2' -104.0(2)
C5' C15' C16' C2' 21.3(3)
